data_7054654
loop_
_publ_author_name
'Aaker\"oy, Christer B.'
'Wijethunga, Tharanga K.'
'Desper, John'

_publ_section_title
;
 Molecular electrostatic potential dependent selectivity of hydrogen
 bonding
;
_journal_issue 2
_journal_name_full 'New J. Chem.'
_journal_page_first 822
_journal_paper_doi 10.1039/C4NJ01324G
_journal_volume 39
_journal_year 2015
_chemical_formula_moiety
;
(C18 H16 N6) (C10 H18 O4)
;
_chemical_formula_sum 'C28 H34 N6 O4'
_chemical_formula_weight 518.61
_chemical_name_systematic
;
TW-2B-4 1,1'-di[(2-pyridyl)methyl]-2,2'-biimidazole, HOOC-(CH2)8-COOH
;
_space_group_IT_number 2
_symmetry_cell_setting triclinic
_symmetry_space_group_name_Hall '-P 1'
_symmetry_space_group_name_H-M 'P -1'
_atom_sites_solution_hydrogens geom
_atom_sites_solution_primary direct
_atom_sites_solution_secondary difmap
_audit_creation_method SHELXL-97
_cell_angle_alpha 81.964(6)
_cell_angle_beta 88.938(6)
_cell_angle_gamma 72.499(6)
_cell_formula_units_Z 1
_cell_length_a 5.2731(8)
_cell_length_b 7.8464(11)
_cell_length_c 17.163(3)
_cell_measurement_reflns_used 7056
_cell_measurement_temperature 120(2)
_cell_measurement_theta_max 66.89
_cell_measurement_theta_min 5.21
_cell_volume 670.39(18)
_computing_cell_refinement 'Bruker SAINT'
_computing_data_collection 'Bruker APEX2'
_computing_data_reduction 'Bruker SAINT'
_computing_molecular_graphics 'Bruker SHELXTL'
_computing_publication_material 'Bruker SHELXTL'
_computing_structure_refinement 'SHELXL-97 (Sheldrick, 2008)'
_computing_structure_solution 'SHELXS-97 (Sheldrick, 2008)'
_diffrn_ambient_temperature 120(2)
_diffrn_measured_fraction_theta_full 0.957
_diffrn_measured_fraction_theta_max 0.951
_diffrn_measurement_device_type 'Bruker APEX-II CCD'
_diffrn_measurement_method '\f and \w scans'
_diffrn_radiation_monochromator graphite
_diffrn_radiation_source 'fine-focus sealed tube'
_diffrn_radiation_type CuK\a
_diffrn_radiation_wavelength 1.54178
_diffrn_reflns_av_R_equivalents 0.0286
_diffrn_reflns_av_sigmaI/netI 0.0214
_diffrn_reflns_limit_h_max 6
_diffrn_reflns_limit_h_min -6
_diffrn_reflns_limit_k_max 9
_diffrn_reflns_limit_k_min -9
_diffrn_reflns_limit_l_max 15
_diffrn_reflns_limit_l_min -20
_diffrn_reflns_number 11734
_diffrn_reflns_theta_full 67.50
_diffrn_reflns_theta_max 67.90
_diffrn_reflns_theta_min 5.21
_exptl_absorpt_coefficient_mu 0.715
_exptl_absorpt_correction_T_max 0.9065
_exptl_absorpt_correction_T_min 0.8035
_exptl_absorpt_correction_type multi-scan
_exptl_absorpt_process_details SADABS
_exptl_crystal_colour colourless
_exptl_crystal_density_diffrn 1.285
_exptl_crystal_density_method 'not measured'
_exptl_crystal_description prism
_exptl_crystal_F_000 276
_exptl_crystal_size_max 0.32
_exptl_crystal_size_mid 0.26
_exptl_crystal_size_min 0.14
_refine_diff_density_max 0.167
_refine_diff_density_min -0.185
_refine_diff_density_rms 0.034
_refine_ls_extinction_method none
_refine_ls_goodness_of_fit_ref 1.060
_refine_ls_hydrogen_treatment mixed
_refine_ls_matrix_type full
_refine_ls_number_parameters 175
_refine_ls_number_reflns 2326
_refine_ls_number_restraints 0
_refine_ls_restrained_S_all 1.060
_refine_ls_R_factor_all 0.0351
_refine_ls_R_factor_gt 0.0327
_refine_ls_shift/su_max 0.000
_refine_ls_shift/su_mean 0.000
_refine_ls_structure_factor_coef Fsqd
_refine_ls_weighting_details 'calc w=1/[\s^2^(Fo^2^)+(0.0400P)^2^+0.2000P] where P=(Fo^2^+2Fc^2^)/3'
_refine_ls_weighting_scheme calc
_refine_ls_wR_factor_gt 0.0832
_refine_ls_wR_factor_ref 0.0850
_reflns_number_gt 2145
_reflns_number_total 2326
_reflns_threshold_expression >2sigma(I)
_cod_data_source_file c4nj01324g2.cif
_cod_data_source_block A3:Seb
_cod_depositor_comments
;
The following automatic conversions were performed:

'_symmetry_cell_setting' value 'Triclinic' changed to 'triclinic'
according to
/usr/data/users/saulius/crontab/automatic-downloads/current/RSC/lib/dictionaries/cif_core.dic
dictionary named 'cif_core.dic' version 2.4.2 from 2011-04-26.

Automatic conversion script
Id: cif_fix_values 3008 2015-01-20 13:52:24Z robertas 
;
_cod_original_cell_volume 670.38(17)
_cod_original_sg_symbol_H-M P-1
_cod_database_code 7054654

loop_
_symmetry_equiv_pos_as_xyz
'x, y, z'
'-x, -y, -z'

loop_
_atom_site_label
_atom_site_type_symbol
_atom_site_fract_x
_atom_site_fract_y
_atom_site_fract_z
_atom_site_U_iso_or_equiv
_atom_site_adp_type
_atom_site_occupancy
_atom_site_symmetry_multiplicity
_atom_site_calc_flag
_atom_site_refinement_flags
N11 N 0.56828(19) 0.59508(13) 0.39717(5) 0.0220(2) Uani 1 1 d .
C12 C 0.5577(2) 0.56611(15) 0.47824(7) 0.0221(3) Uani 1 1 d .
N13 N 0.6683(2) 0.67227(14) 0.51101(6) 0.0278(2) Uani 1 1 d .
C14 C 0.7556(3) 0.77061(17) 0.44862(8) 0.0297(3) Uani 1 1 d .
H14 H 0.8436 0.8580 0.4537 0.036 Uiso 1 1 calc R
C15 C 0.6976(2) 0.72438(16) 0.37873(7) 0.0262(3) Uani 1 1 d .
H15 H 0.7380 0.7717 0.3276 0.031 Uiso 1 1 calc R
N21 N 0.58920(19) 0.27407(13) 0.25603(6) 0.0233(2) Uani 1 1 d .
C22 C 0.6664(2) 0.34089(15) 0.31707(6) 0.0203(3) Uani 1 1 d .
C23 C 0.9108(2) 0.25765(16) 0.35687(7) 0.0243(3) Uani 1 1 d .
H23 H 0.9608 0.3076 0.3993 0.029 Uiso 1 1 calc R
C24 C 1.0800(2) 0.10032(17) 0.33342(8) 0.0288(3) Uani 1 1 d .
H24 H 1.2473 0.0420 0.3595 0.035 Uiso 1 1 calc R
C25 C 1.0006(3) 0.02987(17) 0.27135(8) 0.0303(3) Uani 1 1 d .
H25 H 1.1113 -0.0776 0.2544 0.036 Uiso 1 1 calc R
C26 C 0.7545(3) 0.12115(17) 0.23480(7) 0.0280(3) Uani 1 1 d .
H26 H 0.7000 0.0729 0.1925 0.034 Uiso 1 1 calc R
C27 C 0.4669(2) 0.51194(16) 0.33784(7) 0.0231(3) Uani 1 1 d .
H27A H 0.4153 0.6004 0.2894 0.028 Uiso 1 1 calc R
H27B H 0.3050 0.4833 0.3578 0.028 Uiso 1 1 calc R
C31 C -0.0252(2) 0.54231(15) 0.15652(7) 0.0216(3) Uani 1 1 d .
O31 O 0.17061(17) 0.39039(12) 0.15068(5) 0.0298(2) Uani 1 1 d .
H31 H 0.293(3) 0.370(2) 0.1901(10) 0.036 Uiso 1 1 d .
O32 O -0.02729(17) 0.63900(12) 0.20646(5) 0.0295(2) Uani 1 1 d .
C32 C -0.2416(2) 0.58204(16) 0.09348(7) 0.0234(3) Uani 1 1 d .
H32A H -0.3128 0.4781 0.0971 0.028 Uiso 1 1 calc R
H32B H -0.1616 0.5943 0.0411 0.028 Uiso 1 1 calc R
C33 C -0.4720(2) 0.75304(16) 0.09948(7) 0.0231(3) Uani 1 1 d .
H33A H -0.3996 0.8549 0.1021 0.028 Uiso 1 1 calc R
H33B H -0.5668 0.7354 0.1489 0.028 Uiso 1 1 calc R
C34 C -0.6705(2) 0.80185(16) 0.02968(7) 0.0232(3) Uani 1 1 d .
H34A H -0.5755 0.8195 -0.0197 0.028 Uiso 1 1 calc R
H34B H -0.7425 0.6999 0.0270 0.028 Uiso 1 1 calc R
C35 C -0.9020(2) 0.97296(16) 0.03533(7) 0.0238(3) Uani 1 1 d .
H35A H -0.8293 1.0738 0.0398 0.029 Uiso 1 1 calc R
H35B H -0.9999 0.9537 0.0839 0.029 Uiso 1 1 calc R

loop_
_atom_site_aniso_label
_atom_site_aniso_U_11
_atom_site_aniso_U_22
_atom_site_aniso_U_33
_atom_site_aniso_U_23
_atom_site_aniso_U_13
_atom_site_aniso_U_12
N11 0.0231(5) 0.0223(5) 0.0185(5) -0.0038(4) -0.0011(4) -0.0033(4)
C12 0.0223(6) 0.0233(6) 0.0188(6) -0.0046(4) -0.0017(4) -0.0033(5)
N13 0.0326(6) 0.0293(6) 0.0246(5) -0.0064(4) -0.0023(4) -0.0125(4)
C14 0.0318(7) 0.0285(6) 0.0318(7) -0.0041(5) -0.0013(5) -0.0134(5)
C15 0.0258(6) 0.0243(6) 0.0255(6) 0.0005(5) 0.0014(5) -0.0047(5)
N21 0.0237(5) 0.0250(5) 0.0213(5) -0.0051(4) -0.0005(4) -0.0066(4)
C22 0.0218(6) 0.0221(6) 0.0173(5) -0.0007(4) 0.0009(4) -0.0079(5)
C23 0.0228(6) 0.0259(6) 0.0236(6) -0.0023(5) -0.0019(5) -0.0068(5)
C24 0.0215(6) 0.0267(6) 0.0339(7) 0.0005(5) -0.0017(5) -0.0027(5)
C25 0.0296(7) 0.0227(6) 0.0361(7) -0.0064(5) 0.0049(5) -0.0030(5)
C26 0.0306(7) 0.0266(6) 0.0281(6) -0.0092(5) 0.0015(5) -0.0082(5)
C27 0.0236(6) 0.0269(6) 0.0161(5) -0.0038(5) -0.0037(4) -0.0030(5)
C31 0.0209(6) 0.0247(6) 0.0202(6) -0.0020(5) 0.0006(4) -0.0086(5)
O31 0.0262(5) 0.0301(5) 0.0291(5) -0.0089(4) -0.0086(4) 0.0000(4)
O32 0.0278(5) 0.0327(5) 0.0266(5) -0.0099(4) -0.0061(4) -0.0038(4)
C32 0.0226(6) 0.0273(6) 0.0213(6) -0.0053(5) -0.0011(5) -0.0082(5)
C33 0.0210(6) 0.0292(6) 0.0200(6) -0.0045(5) -0.0005(5) -0.0083(5)
C34 0.0209(6) 0.0298(6) 0.0204(6) -0.0041(5) -0.0011(5) -0.0093(5)
C35 0.0202(6) 0.0312(7) 0.0210(6) -0.0039(5) -0.0011(5) -0.0089(5)

loop_
_atom_type_symbol
_atom_type_description
_atom_type_scat_dispersion_real
_atom_type_scat_dispersion_imag
_atom_type_scat_source
C C 0.0181 0.0091 'International Tables Vol C Tables 4.2.6.8 and 6.1.1.4'
H H 0.0000 0.0000 'International Tables Vol C Tables 4.2.6.8 and 6.1.1.4'
N N 0.0311 0.0180 'International Tables Vol C Tables 4.2.6.8 and 6.1.1.4'
O O 0.0492 0.0322 'International Tables Vol C Tables 4.2.6.8 and 6.1.1.4'

loop_
_geom_angle_atom_site_label_1
_geom_angle_atom_site_label_2
_geom_angle_atom_site_label_3
_geom_angle
_geom_angle_site_symmetry_1
_geom_angle_site_symmetry_3
C12 N11 C15 106.65(10) . .
C12 N11 C27 129.73(10) . .
C15 N11 C27 123.62(10) . .
N13 C12 N11 111.14(10) . .
N13 C12 C12 125.07(13) . 2_666
N11 C12 C12 123.79(13) . 2_666
C12 N13 C14 105.32(10) . .
C15 C14 N13 110.51(11) . .
C15 C14 H14 124.7 . .
N13 C14 H14 124.7 . .
C14 C15 N11 106.37(11) . .
C14 C15 H15 126.8 . .
N11 C15 H15 126.8 . .
C26 N21 C22 117.91(10) . .
N21 C22 C23 122.05(11) . .
N21 C22 C27 114.48(10) . .
C23 C22 C27 123.47(10) . .
C24 C23 C22 119.10(11) . .
C24 C23 H23 120.5 . .
C22 C23 H23 120.5 . .
C25 C24 C23 119.13(11) . .
C25 C24 H24 120.4 . .
C23 C24 H24 120.4 . .
C26 C25 C24 118.16(11) . .
C26 C25 H25 120.9 . .
C24 C25 H25 120.9 . .
N21 C26 C25 123.65(11) . .
N21 C26 H26 118.2 . .
C25 C26 H26 118.2 . .
N11 C27 C22 113.57(9) . .
N11 C27 H27A 108.9 . .
C22 C27 H27A 108.9 . .
N11 C27 H27B 108.9 . .
C22 C27 H27B 108.9 . .
H27A C27 H27B 107.7 . .
O32 C31 O31 123.50(10) . .
O32 C31 C32 123.96(10) . .
O31 C31 C32 112.53(10) . .
C31 O31 H31 109.7(10) . .
C31 C32 C33 113.93(9) . .
C31 C32 H32A 108.8 . .
C33 C32 H32A 108.8 . .
C31 C32 H32B 108.8 . .
C33 C32 H32B 108.8 . .
H32A C32 H32B 107.7 . .
C32 C33 C34 112.69(9) . .
C32 C33 H33A 109.1 . .
C34 C33 H33A 109.1 . .
C32 C33 H33B 109.1 . .
C34 C33 H33B 109.1 . .
H33A C33 H33B 107.8 . .
C35 C34 C33 112.98(9) . .
C35 C34 H34A 109.0 . .
C33 C34 H34A 109.0 . .
C35 C34 H34B 109.0 . .
C33 C34 H34B 109.0 . .
H34A C34 H34B 107.8 . .
C34 C35 C35 113.66(12) . 2_375
C34 C35 H35A 108.8 . .
C35 C35 H35A 108.8 2_375 .
C34 C35 H35B 108.8 . .
C35 C35 H35B 108.8 2_375 .
H35A C35 H35B 107.7 . .

loop_
_geom_bond_atom_site_label_1
_geom_bond_atom_site_label_2
_geom_bond_distance
_geom_bond_site_symmetry_2
N11 C12 1.3810(15) .
N11 C15 1.3830(16) .
N11 C27 1.4708(14) .
C12 N13 1.3363(15) .
C12 C12 1.466(2) 2_666
N13 C14 1.3852(17) .
C14 C15 1.3661(18) .
C14 H14 0.9500 .
C15 H15 0.9500 .
N21 C26 1.3467(16) .
N21 C22 1.3549(15) .
C22 C23 1.3983(17) .
C22 C27 1.5184(16) .
C23 C24 1.3947(17) .
C23 H23 0.9500 .
C24 C25 1.3916(19) .
C24 H24 0.9500 .
C25 C26 1.3914(19) .
C25 H25 0.9500 .
C26 H26 0.9500 .
C27 H27A 0.9900 .
C27 H27B 0.9900 .
C31 O32 1.2193(14) .
C31 O31 1.3365(14) .
C31 C32 1.5190(16) .
O31 H31 0.906(17) .
C32 C33 1.5300(16) .
C32 H32A 0.9900 .
C32 H32B 0.9900 .
C33 C34 1.5343(16) .
C33 H33A 0.9900 .
C33 H33B 0.9900 .
C34 C35 1.5327(17) .
C34 H34A 0.9900 .
C34 H34B 0.9900 .
C35 C35 1.535(2) 2_375
C35 H35A 0.9900 .
C35 H35B 0.9900 .

loop_
_geom_hbond_atom_site_label_D
_geom_hbond_atom_site_label_H
_geom_hbond_atom_site_label_A
_geom_hbond_distance_DH
_geom_hbond_distance_HA
_geom_hbond_distance_DA
_geom_hbond_angle_DHA
O31 H31 N21 0.906(17) 1.847(17) 2.7294(13) 163.9(14)

loop_
_geom_torsion_atom_site_label_1
_geom_torsion_atom_site_label_2
_geom_torsion_atom_site_label_3
_geom_torsion_atom_site_label_4
_geom_torsion
_geom_torsion_site_symmetry_1
_geom_torsion_site_symmetry_4
C15 N11 C12 N13 1.18(13) . .
C27 N11 C12 N13 -178.60(10) . .
C15 N11 C12 C12 -178.12(13) . 2_666
C27 N11 C12 C12 2.1(2) . 2_666
N11 C12 N13 C14 -0.81(13) . .
C12 C12 N13 C14 178.47(14) 2_666 .
C12 N13 C14 C15 0.14(14) . .
N13 C14 C15 N11 0.57(14) . .
C12 N11 C15 C14 -1.03(13) . .
C27 N11 C15 C14 178.77(10) . .
C26 N21 C22 C23 0.99(17) . .
C26 N21 C22 C27 -179.18(10) . .
N21 C22 C23 C24 -0.40(17) . .
C27 C22 C23 C24 179.79(11) . .
C22 C23 C24 C25 -0.33(18) . .
C23 C24 C25 C26 0.44(18) . .
C22 N21 C26 C25 -0.88(18) . .
C24 C25 C26 N21 0.17(19) . .
C12 N11 C27 C22 -89.43(14) . .
C15 N11 C27 C22 90.82(13) . .
N21 C22 C27 N11 -172.53(9) . .
C23 C22 C27 N11 7.29(16) . .
O32 C31 C32 C33 -2.08(16) . .
O31 C31 C32 C33 178.76(10) . .
C31 C32 C33 C34 173.22(9) . .
C32 C33 C34 C35 179.96(9) . .
C33 C34 C35 C35 178.21(12) . 2_375
